data_4304352
loop_
_publ_author_name
'Pei-Ying Lee'
'Lan-Chang Liang'

_publ_section_title
;
Nickel(II) Complexes Containing Bidentate Amido Phosphine Ligands Derived
from \a-Iminophosphorus Ylides: Synthesis and Structural Characterization
;
_journal_name_full 'Inorganic Chemistry'
_journal_page_first 749
_journal_page_last 758
_journal_paper_doi 10.1021/ic701836j
_journal_volume 47
_journal_year 2008
_chemical_formula_moiety 'C33 H36 N P'
_chemical_formula_sum 'C33 H36 N P'
_chemical_formula_weight 477.60
_chemical_name_systematic
;
 ?
;
_space_group_IT_number 14
_symmetry_cell_setting monoclinic
_symmetry_space_group_name_Hall '-P 2ybc'
_symmetry_space_group_name_H-M 'P 1 21/c 1'
_atom_sites_solution_hydrogens geom
_atom_sites_solution_primary direct
_atom_sites_solution_secondary difmap
_audit_creation_method SHELXL-97
_cell_angle_alpha 90.00
_cell_angle_beta 97.413(2)
_cell_angle_gamma 90.00
_cell_formula_units_Z 4
_cell_length_a 9.7040(6)
_cell_length_b 15.4800(11)
_cell_length_c 18.6280(14)
_cell_measurement_reflns_used 62227
_cell_measurement_temperature 293(2)
_cell_measurement_theta_max 25.028
_cell_measurement_theta_min 2.037
_cell_volume 2774.9(3)
_computing_cell_refinement 'HKL Scalepack (Otwinowski & Minor 1997)'
_computing_data_collection 'Collect (Nonius BV, 1997-2000)'
_computing_data_reduction 'HKL Denzo and Scalepack (Otwinowski & Minor 19'
_computing_molecular_graphics 'Ortep-3 for Windows (Farrugia, 1997)'
_computing_publication_material 'WinGX publication routines (Farrugia, 1999)'
_computing_structure_refinement 'SHELXL-97 (Sheldrick, 1997)'
_computing_structure_solution 'SHELXS-97 (Sheldrick, 1997)'
_diffrn_ambient_temperature 293(2)
_diffrn_measured_fraction_theta_full 0.987
_diffrn_measured_fraction_theta_max 0.987
_diffrn_measurement_device_type KappaCCD
_diffrn_measurement_method 'CCD rotation images, thick slices'
_diffrn_radiation_monochromator graphite
_diffrn_radiation_source 'fine-focus sealed tube'
_diffrn_radiation_type MoK\a
_diffrn_radiation_wavelength 0.71073
_diffrn_reflns_av_R_equivalents 0.0682
_diffrn_reflns_av_sigmaI/netI 0.0824
_diffrn_reflns_limit_h_max 11
_diffrn_reflns_limit_h_min -10
_diffrn_reflns_limit_k_max 17
_diffrn_reflns_limit_k_min -18
_diffrn_reflns_limit_l_max 19
_diffrn_reflns_limit_l_min -22
_diffrn_reflns_number 13546
_diffrn_reflns_theta_full 25.05
_diffrn_reflns_theta_max 25.05
_diffrn_reflns_theta_min 2.12
_exptl_absorpt_coefficient_mu 0.120
_exptl_absorpt_correction_T_max 1.0454
_exptl_absorpt_correction_T_min 0.943
_exptl_absorpt_correction_type multi-scan
_exptl_absorpt_process_details
;
 ?
;
_exptl_crystal_colour yellow
_exptl_crystal_density_diffrn 1.143
_exptl_crystal_density_method 'not measured'
_exptl_crystal_description prism
_exptl_crystal_F_000 1024
_exptl_crystal_size_max 0.36
_exptl_crystal_size_mid 0.22
_exptl_crystal_size_min 0.2
_refine_diff_density_max 0.614
_refine_diff_density_min -0.586
_refine_diff_density_rms 0.212
_refine_ls_extinction_coef 0.041(3)
_refine_ls_extinction_expression Fc^*^=kFc[1+0.001xFc^2^\l^3^/sin(2\q)]^-1/4^
_refine_ls_extinction_method SHELXL
_refine_ls_goodness_of_fit_ref 1.011
_refine_ls_hydrogen_treatment fixed
_refine_ls_matrix_type full
_refine_ls_number_parameters 317
_refine_ls_number_reflns 4849
_refine_ls_number_restraints 0
_refine_ls_restrained_S_all 1.011
_refine_ls_R_factor_all 0.1281
_refine_ls_R_factor_gt 0.0682
_refine_ls_shift/su_max 0.000
_refine_ls_shift/su_mean 0.000
_refine_ls_structure_factor_coef Fsqd
_refine_ls_weighting_details 'calc w=1/[\s^2^(Fo^2^)+(0.1026P)^2^+0.0000P] where P=(Fo^2^+2Fc^2^)/3'
_refine_ls_weighting_scheme calc
_refine_ls_wR_factor_gt 0.1523
_refine_ls_wR_factor_ref 0.1875
_reflns_number_gt 2770
_reflns_number_total 4849
_reflns_threshold_expression >2sigma(I)
_cod_data_source_file ic701836j-file003_4.cif
_cod_data_source_block 2863
_cod_original_sg_symbol_H-M 'P 21/c'
_cod_database_code 4304352

loop_
_symmetry_equiv_pos_as_xyz
'x, y, z'
'-x, y+1/2, -z+1/2'
'-x, -y, -z'
'x, -y-1/2, z-1/2'

loop_
_atom_site_label
_atom_site_type_symbol
_atom_site_fract_x
_atom_site_fract_y
_atom_site_fract_z
_atom_site_U_iso_or_equiv
_atom_site_adp_type
_atom_site_occupancy
_atom_site_symmetry_multiplicity
_atom_site_calc_flag
_atom_site_refinement_flags
_atom_site_disorder_assembly
_atom_site_disorder_group
P1 P 0.47074(7) 0.18493(5) 0.28678(4) 0.0479(3) Uani 1 1 d . . .
N1 N 0.6741(2) 0.17668(15) 0.17763(12) 0.0513(6) Uani 1 1 d . . .
C1 C 0.5671(3) 0.27948(19) 0.32331(16) 0.0498(7) Uani 1 1 d . . .
C2 C 0.6557(3) 0.2789(2) 0.38772(18) 0.0619(9) Uani 1 1 d . . .
H2 H 0.6718 0.2252 0.4132 0.074 Uiso 1 1 d R . .
C3 C 0.7206(4) 0.3543(3) 0.4139(2) 0.0761(10) Uani 1 1 d . . .
H3 H 0.7840 0.3543 0.4579 0.091 Uiso 1 1 d R . .
C4 C 0.6971(4) 0.4303(3) 0.3764(2) 0.0813(11) Uani 1 1 d . . .
H4 H 0.7400 0.4828 0.3956 0.098 Uiso 1 1 d R . .
C5 C 0.6086(4) 0.4317(2) 0.3128(2) 0.0786(11) Uani 1 1 d . . .
H5 H 0.5918 0.4850 0.2869 0.094 Uiso 1 1 d R . .
C6 C 0.5440(3) 0.3565(2) 0.28578(18) 0.0639(9) Uani 1 1 d . . .
H6 H 0.4840 0.3568 0.2405 0.077 Uiso 1 1 d R . .
C7 C 0.3055(3) 0.18880(18) 0.32165(16) 0.0489(7) Uani 1 1 d . . .
C8 C 0.1841(3) 0.1626(3) 0.28090(19) 0.0801(11) Uani 1 1 d . . .
H8 H 0.1884 0.1438 0.2322 0.096 Uiso 1 1 d R . .
C9 C 0.0596(4) 0.1660(3) 0.3097(2) 0.0993(14) Uani 1 1 d . . .
H9 H -0.0247 0.1481 0.2810 0.119 Uiso 1 1 d R . .
C10 C 0.0570(4) 0.1923(3) 0.3794(3) 0.0919(13) Uani 1 1 d . . .
H10 H -0.0310 0.1949 0.3977 0.110 Uiso 1 1 d R . .
C11 C 0.1766(4) 0.2157(2) 0.4209(2) 0.0818(11) Uani 1 1 d . . .
H11 H 0.1729 0.2342 0.4698 0.098 Uiso 1 1 d R . .
C12 C 0.3002(3) 0.2148(2) 0.39189(18) 0.0671(9) Uani 1 1 d . . .
H12 H 0.3867 0.2289 0.4205 0.081 Uiso 1 1 d R . .
C13 C 0.5613(3) 0.09351(19) 0.33207(16) 0.0534(8) Uani 1 1 d . . .
C14 C 0.7031(3) 0.0807(2) 0.32941(18) 0.0697(10) Uani 1 1 d . . .
H14 H 0.7525 0.1213 0.3033 0.084 Uiso 1 1 d R . .
C15 C 0.7713(4) 0.0116(3) 0.3639(2) 0.0849(11) Uani 1 1 d . . .
H15 H 0.8689 0.0037 0.3622 0.102 Uiso 1 1 d R . .
C16 C 0.7033(5) -0.0462(3) 0.4016(2) 0.0890(12) Uani 1 1 d . . .
H16 H 0.7533 -0.0946 0.4241 0.107 Uiso 1 1 d R . .
C17 C 0.5629(4) -0.0356(3) 0.4040(2) 0.0931(13) Uani 1 1 d . . .
H17 H 0.5157 -0.0753 0.4320 0.112 Uiso 1 1 d R . .
C18 C 0.4933(4) 0.0338(2) 0.3695(2) 0.0765(10) Uani 1 1 d . . .
H18 H 0.3954 0.0406 0.3710 0.092 Uiso 1 1 d R . .
C19 C 0.4381(3) 0.18357(19) 0.19514(15) 0.0516(8) Uani 1 1 d . . .
H19 H 0.3437 0.1857 0.1723 0.062 Uiso 1 1 d R . .
C20 C 0.5443(3) 0.18191(18) 0.14988(15) 0.0487(7) Uani 1 1 d . . .
C21 C 0.4988(3) 0.1867(2) 0.06982(16) 0.0700(10) Uani 1 1 d . . .
H21A H 0.3993 0.1901 0.0608 0.084 Uiso 1 1 d R . .
H21B H 0.5298 0.1357 0.0473 0.084 Uiso 1 1 d R . .
H21C H 0.5386 0.2368 0.0501 0.084 Uiso 1 1 d R . .
C22 C 0.7833(3) 0.1681(2) 0.13569(15) 0.0518(8) Uani 1 1 d . . .
C23 C 0.8305(3) 0.0849(2) 0.11953(16) 0.0562(8) Uani 1 1 d . . .
C24 C 0.7517(4) 0.0040(2) 0.13711(18) 0.0659(9) Uani 1 1 d . . .
H24 H 0.6836 0.0225 0.1668 0.079 Uiso 1 1 d R . .
C25 C 0.8439(4) -0.0596(3) 0.1822(2) 0.1013(13) Uani 1 1 d . . .
H25A H 0.7912 -0.1094 0.1930 0.122 Uiso 1 1 d R . .
H25B H 0.8828 -0.0324 0.2266 0.122 Uiso 1 1 d R . .
H25C H 0.9174 -0.0771 0.1555 0.122 Uiso 1 1 d R . .
C26 C 0.6795(4) -0.0389(3) 0.0693(2) 0.0873(11) Uani 1 1 d . . .
H26A H 0.6293 -0.0890 0.0817 0.105 Uiso 1 1 d R . .
H26B H 0.7475 -0.0557 0.0388 0.105 Uiso 1 1 d R . .
H26C H 0.6161 0.0017 0.0440 0.105 Uiso 1 1 d R . .
C27 C 0.9509(3) 0.0772(2) 0.08679(18) 0.0703(10) Uani 1 1 d . . .
H27 H 0.9850 0.0210 0.0763 0.084 Uiso 1 1 d R . .
C28 C 1.0233(4) 0.1488(3) 0.0696(2) 0.0758(10) Uani 1 1 d . . .
H28 H 1.1075 0.1418 0.0482 0.091 Uiso 1 1 d R . .
C29 C 0.9741(3) 0.2291(2) 0.0826(2) 0.0743(10) Uani 1 1 d . . .
H29 H 1.0241 0.2791 0.0698 0.089 Uiso 1 1 d R . .
C30 C 0.8544(3) 0.2415(2) 0.11445(17) 0.0599(9) Uani 1 1 d . . .
C31 C 0.8039(4) 0.3324(2) 0.1289(2) 0.0710(10) Uani 1 1 d . . .
H31 H 0.7085 0.3264 0.1367 0.085 Uiso 1 1 d R . .
C32 C 0.8135(5) 0.3952(3) 0.0667(3) 0.1102(15) Uani 1 1 d . . .
H32A H 0.7806 0.4511 0.0790 0.132 Uiso 1 1 d R . .
H32B H 0.7576 0.3742 0.0240 0.132 Uiso 1 1 d R . .
H32C H 0.9085 0.3997 0.0577 0.132 Uiso 1 1 d R . .
C33 C 0.8790(5) 0.3657(3) 0.1974(3) 0.1198(16) Uani 1 1 d . . .
H33A H 0.8473 0.4229 0.2068 0.144 Uiso 1 1 d R . .
H33B H 0.9767 0.3672 0.1936 0.144 Uiso 1 1 d R . .
H33C H 0.8624 0.3281 0.2364 0.144 Uiso 1 1 d R . .

loop_
_atom_site_aniso_label
_atom_site_aniso_U_11
_atom_site_aniso_U_22
_atom_site_aniso_U_33
_atom_site_aniso_U_23
_atom_site_aniso_U_13
_atom_site_aniso_U_12
P1 0.0376(4) 0.0561(5) 0.0513(5) -0.0021(4) 0.0106(3) -0.0015(4)
N1 0.0454(15) 0.0629(15) 0.0474(14) -0.0033(12) 0.0133(11) -0.0006(12)
C1 0.0412(16) 0.0578(19) 0.0526(18) -0.0034(15) 0.0137(14) -0.0033(14)
C2 0.059(2) 0.064(2) 0.062(2) -0.0051(17) 0.0059(17) -0.0105(17)
C3 0.069(2) 0.087(3) 0.070(2) -0.015(2) 0.0013(19) -0.015(2)
C4 0.085(3) 0.076(3) 0.086(3) -0.018(2) 0.023(2) -0.026(2)
C5 0.097(3) 0.059(2) 0.081(3) 0.005(2) 0.017(2) -0.010(2)
C6 0.067(2) 0.062(2) 0.062(2) 0.0000(18) 0.0081(16) -0.0034(18)
C7 0.0381(16) 0.0544(18) 0.0552(18) 0.0022(15) 0.0100(13) -0.0004(14)
C8 0.047(2) 0.128(3) 0.067(2) -0.007(2) 0.0129(17) -0.014(2)
C9 0.042(2) 0.164(4) 0.094(3) 0.004(3) 0.018(2) -0.019(2)
C10 0.056(2) 0.120(3) 0.109(3) 0.006(3) 0.044(2) 0.000(2)
C11 0.071(3) 0.097(3) 0.086(3) -0.019(2) 0.041(2) -0.008(2)
C12 0.0539(19) 0.084(2) 0.067(2) -0.0119(18) 0.0214(17) -0.0063(17)
C13 0.0487(18) 0.0561(19) 0.0563(19) -0.0043(15) 0.0104(14) -0.0012(15)
C14 0.051(2) 0.086(2) 0.073(2) 0.018(2) 0.0129(17) 0.0099(19)
C15 0.069(2) 0.101(3) 0.086(3) 0.021(2) 0.015(2) 0.031(2)
C16 0.097(3) 0.073(3) 0.096(3) 0.021(2) 0.007(2) 0.026(2)
C17 0.088(3) 0.071(2) 0.121(3) 0.032(2) 0.018(3) 0.004(2)
C18 0.060(2) 0.068(2) 0.103(3) 0.013(2) 0.017(2) -0.0028(19)
C19 0.0378(16) 0.0657(19) 0.0518(18) -0.0023(15) 0.0074(13) -0.0026(14)
C20 0.0475(18) 0.0510(17) 0.0482(17) -0.0032(14) 0.0088(14) -0.0010(14)
C21 0.054(2) 0.104(3) 0.053(2) -0.0080(19) 0.0100(15) -0.0035(18)
C22 0.0437(17) 0.067(2) 0.0452(17) -0.0049(15) 0.0077(13) 0.0006(15)
C23 0.0499(18) 0.068(2) 0.0504(18) 0.0024(16) 0.0033(15) 0.0068(16)
C24 0.076(2) 0.060(2) 0.063(2) -0.0003(17) 0.0142(18) 0.0081(18)
C25 0.112(3) 0.085(3) 0.100(3) 0.018(2) -0.010(3) 0.012(3)
C26 0.091(3) 0.084(3) 0.085(3) -0.001(2) 0.001(2) -0.011(2)
C27 0.060(2) 0.079(2) 0.074(2) -0.0045(19) 0.0132(18) 0.0219(19)
C28 0.051(2) 0.099(3) 0.082(3) -0.001(2) 0.0237(18) 0.004(2)
C29 0.054(2) 0.083(3) 0.090(3) -0.010(2) 0.0262(19) -0.0127(19)
C30 0.0488(18) 0.069(2) 0.064(2) -0.0058(17) 0.0142(16) -0.0031(17)
C31 0.059(2) 0.073(2) 0.085(3) -0.012(2) 0.0217(18) -0.0149(18)
C32 0.126(4) 0.082(3) 0.131(4) 0.011(3) 0.047(3) 0.012(3)
C33 0.118(4) 0.115(4) 0.124(4) -0.043(3) 0.007(3) -0.004(3)

loop_
_atom_type_symbol
_atom_type_description
_atom_type_scat_dispersion_real
_atom_type_scat_dispersion_imag
_atom_type_scat_source
C C 0.0033 0.0016 'International Tables Vol C Tables 4.2.6.8 and 6.1.1.4'
H H 0.0000 0.0000 'International Tables Vol C Tables 4.2.6.8 and 6.1.1.4'
N N 0.0061 0.0033 'International Tables Vol C Tables 4.2.6.8 and 6.1.1.4'
P P 0.1023 0.0942 'International Tables Vol C Tables 4.2.6.8 and 6.1.1.4'

loop_
_geom_angle_atom_site_label_1
_geom_angle_atom_site_label_2
_geom_angle_atom_site_label_3
_geom_angle
_geom_angle_site_symmetry_1
_geom_angle_site_symmetry_3
_geom_angle_publ_flag
C19 P1 C7 107.65(14) . . ?
C19 P1 C13 118.33(14) . . ?
C7 P1 C13 104.92(13) . . ?
C19 P1 C1 113.98(14) . . ?
C7 P1 C1 106.00(13) . . ?
C13 P1 C1 104.98(14) . . ?
C20 N1 C22 123.2(2) . . ?
C2 C1 C6 119.1(3) . . ?
C2 C1 P1 123.4(2) . . ?
C6 C1 P1 117.5(2) . . ?
C1 C2 C3 120.2(3) . . ?
C1 C2 H2 118.6 . . ?
C3 C2 H2 121.2 . . ?
C4 C3 C2 120.4(3) . . ?
C4 C3 H3 118.8 . . ?
C2 C3 H3 120.8 . . ?
C5 C4 C3 119.9(3) . . ?
C5 C4 H4 120.1 . . ?
C3 C4 H4 120.0 . . ?
C4 C5 C6 120.3(3) . . ?
C4 C5 H5 119.7 . . ?
C6 C5 H5 120.0 . . ?
C1 C6 C5 120.2(3) . . ?
C1 C6 H6 119.2 . . ?
C5 C6 H6 120.6 . . ?
C12 C7 C8 118.4(3) . . ?
C12 C7 P1 119.7(2) . . ?
C8 C7 P1 121.9(2) . . ?
C7 C8 C9 120.2(3) . . ?
C7 C8 H8 118.2 . . ?
C9 C8 H8 121.6 . . ?
C10 C9 C8 120.3(4) . . ?
C10 C9 H9 119.9 . . ?
C8 C9 H9 119.8 . . ?
C11 C10 C9 120.1(3) . . ?
C11 C10 H10 121.4 . . ?
C9 C10 H10 118.5 . . ?
C10 C11 C12 119.9(4) . . ?
C10 C11 H11 119.1 . . ?
C12 C11 H11 121.0 . . ?
C7 C12 C11 121.1(3) . . ?
C7 C12 H12 117.2 . . ?
C11 C12 H12 121.6 . . ?
C18 C13 C14 117.5(3) . . ?
C18 C13 P1 121.6(2) . . ?
C14 C13 P1 120.9(2) . . ?
C15 C14 C13 120.7(3) . . ?
C15 C14 H14 120.4 . . ?
C13 C14 H14 118.9 . . ?
C16 C15 C14 121.2(4) . . ?
C16 C15 H15 118.7 . . ?
C14 C15 H15 120.1 . . ?
C15 C16 C17 119.0(4) . . ?
C15 C16 H16 119.2 . . ?
C17 C16 H16 121.7 . . ?
C16 C17 C18 120.2(4) . . ?
C16 C17 H17 118.9 . . ?
C18 C17 H17 120.7 . . ?
C13 C18 C17 121.3(3) . . ?
C13 C18 H18 118.8 . . ?
C17 C18 H18 119.9 . . ?
C20 C19 P1 123.0(2) . . ?
C20 C19 H19 117.7 . . ?
P1 C19 H19 119.3 . . ?
N1 C20 C19 120.5(3) . . ?
N1 C20 C21 122.9(3) . . ?
C19 C20 C21 116.6(3) . . ?
C20 C21 H21A 109.6 . . ?
C20 C21 H21B 109.0 . . ?
H21A C21 H21B 109.5 . . ?
C20 C21 H21C 109.8 . . ?
H21A C21 H21C 109.5 . . ?
H21B C21 H21C 109.5 . . ?
N1 C22 C23 119.7(3) . . ?
N1 C22 C30 120.8(3) . . ?
C23 C22 C30 119.3(3) . . ?
C27 C23 C22 119.0(3) . . ?
C27 C23 C24 119.8(3) . . ?
C22 C23 C24 121.1(3) . . ?
C25 C24 C26 110.8(3) . . ?
C25 C24 C23 112.2(3) . . ?
C26 C24 C23 111.8(3) . . ?
C25 C24 H24 106.1 . . ?
C26 C24 H24 109.4 . . ?
C23 C24 H24 106.3 . . ?
C24 C25 H25A 110.3 . . ?
C24 C25 H25B 109.4 . . ?
H25A C25 H25B 109.4 . . ?
C24 C25 H25C 108.8 . . ?
H25A C25 H25C 109.5 . . ?
H25B C25 H25C 109.5 . . ?
C24 C26 H26A 110.3 . . ?
C24 C26 H26B 109.4 . . ?
H26A C26 H26B 109.4 . . ?
C24 C26 H26C 108.7 . . ?
H26A C26 H26C 109.5 . . ?
H26B C26 H26C 109.4 . . ?
C28 C27 C23 121.2(3) . . ?
C28 C27 H27 118.9 . . ?
C23 C27 H27 119.8 . . ?
C29 C28 C27 119.5(3) . . ?
C29 C28 H28 120.8 . . ?
C27 C28 H28 119.7 . . ?
C28 C29 C30 122.3(3) . . ?
C28 C29 H29 119.4 . . ?
C30 C29 H29 118.3 . . ?
C29 C30 C22 118.4(3) . . ?
C29 C30 C31 120.7(3) . . ?
C22 C30 C31 120.8(3) . . ?
C33 C31 C30 110.0(3) . . ?
C33 C31 C32 111.2(4) . . ?
C30 C31 C32 113.6(3) . . ?
C33 C31 H31 106.3 . . ?
C30 C31 H31 106.0 . . ?
C32 C31 H31 109.3 . . ?
C31 C32 H32A 109.8 . . ?
C31 C32 H32B 109.3 . . ?
H32A C32 H32B 109.5 . . ?
C31 C32 H32C 109.4 . . ?
H32A C32 H32C 109.4 . . ?
H32B C32 H32C 109.4 . . ?
C31 C33 H33A 110.2 . . ?
C31 C33 H33B 109.1 . . ?
H33A C33 H33B 109.5 . . ?
C31 C33 H33C 109.2 . . ?
H33A C33 H33C 109.4 . . ?
H33B C33 H33C 109.5 . . ?

loop_
_geom_bond_atom_site_label_1
_geom_bond_atom_site_label_2
_geom_bond_distance
_geom_bond_site_symmetry_2
_geom_bond_publ_flag
P1 C19 1.696(3) . ?
P1 C7 1.807(3) . ?
P1 C13 1.815(3) . ?
P1 C1 1.821(3) . ?
N1 C20 1.301(4) . ?
N1 C22 1.402(3) . ?
C1 C2 1.383(4) . ?
C1 C6 1.386(4) . ?
C2 C3 1.386(5) . ?
C2 H2 0.9602 . ?
C3 C4 1.371(5) . ?
C3 H3 0.9592 . ?
C4 C5 1.370(5) . ?
C4 H4 0.9609 . ?
C5 C6 1.386(5) . ?
C5 H5 0.9591 . ?
C6 H6 0.9614 . ?
C7 C12 1.377(4) . ?
C7 C8 1.378(4) . ?
C8 C9 1.384(5) . ?
C8 H8 0.9588 . ?
C9 C10 1.364(6) . ?
C9 H9 0.9590 . ?
C10 C11 1.358(5) . ?
C10 H10 0.9603 . ?
C11 C12 1.377(4) . ?
C11 H11 0.9599 . ?
C12 H12 0.9595 . ?
C13 C18 1.376(4) . ?
C13 C14 1.398(4) . ?
C14 C15 1.373(5) . ?
C14 H14 0.9597 . ?
C15 C16 1.360(5) . ?
C15 H15 0.9595 . ?
C16 C17 1.378(5) . ?
C16 H16 0.9591 . ?
C17 C18 1.382(5) . ?
C17 H17 0.9598 . ?
C18 H18 0.9598 . ?
C19 C20 1.413(4) . ?
C19 H19 0.9593 . ?
C20 C21 1.501(4) . ?
C21 H21A 0.9599 . ?
C21 H21B 0.9602 . ?
C21 H21C 0.9601 . ?
C22 C23 1.413(4) . ?
C22 C30 1.413(4) . ?
C23 C27 1.390(4) . ?
C23 C24 1.524(4) . ?
C24 C25 1.511(5) . ?
C24 C26 1.517(5) . ?
C24 H24 0.9587 . ?
C25 H25A 0.9607 . ?
C25 H25B 0.9609 . ?
C25 H25C 0.9597 . ?
C26 H26A 0.9598 . ?
C26 H26B 0.9605 . ?
C26 H26C 0.9596 . ?
C27 C28 1.371(5) . ?
C27 H27 0.9599 . ?
C28 C29 1.365(5) . ?
C28 H28 0.9604 . ?
C29 C30 1.384(4) . ?
C29 H29 0.9598 . ?
C30 C31 1.525(4) . ?
C31 C33 1.477(5) . ?
C31 C32 1.525(5) . ?
C31 H31 0.9599 . ?
C32 H32A 0.9603 . ?
C32 H32B 0.9598 . ?
C32 H32C 0.9606 . ?
C33 H33A 0.9608 . ?
C33 H33B 0.9601 . ?
C33 H33C 0.9606 . ?
